data_4516996
loop_
_publ_author_name
'Nath, Jitendra'
'Tarai, Arup'
'Baruah, Jubaraj B.'

_publ_section_title
;
 Copper(II), Zinc(II), and Cadmium(II) Formylbenzoate Complexes:
 Reactivity and Emission Properties.
;
_journal_issue 19
_journal_name_full 'ACS omega'
_journal_page_first 18444
_journal_page_last 18455
_journal_paper_doi 10.1021/acsomega.9b02779
_journal_volume 4
_journal_year 2019
_chemical_formula_moiety 'C28 H18 N2 O6 Zn'
_chemical_formula_sum 'C28 H18 N2 O6 Zn'
_chemical_formula_weight 543.81
_space_group_crystal_system monoclinic
_space_group_IT_number 14
_space_group_name_Hall '-P 2yn'
_space_group_name_H-M_alt 'P 1 21/n 1'
_atom_sites_solution_hydrogens geom
_audit_creation_method SHELXL-2014/7
_cell_angle_alpha 90
_cell_angle_beta 101.225(2)
_cell_angle_gamma 90
_cell_formula_units_Z 4
_cell_length_a 7.6269(2)
_cell_length_b 18.8777(6)
_cell_length_c 16.9569(6)
_cell_measurement_reflns_used 3726
_cell_measurement_temperature 296(2)
_cell_measurement_theta_max 20.58
_cell_measurement_theta_min 2.48
_cell_volume 2394.72(13)
_computing_structure_refinement 'SHELXL-2014/7 (Sheldrick, 2014)'
_diffrn_ambient_temperature 296(2)
_diffrn_measured_fraction_theta_full 1.000
_diffrn_measured_fraction_theta_max 1.000
_diffrn_measurement_device_type 'CCD area detector'
_diffrn_measurement_method 'phi and omega scans'
_diffrn_radiation_type MoK\a
_diffrn_radiation_wavelength 0.71073
_diffrn_reflns_av_R_equivalents 0.0544
_diffrn_reflns_av_unetI/netI 0.0428
_diffrn_reflns_Laue_measured_fraction_full 1.000
_diffrn_reflns_Laue_measured_fraction_max 1.000
_diffrn_reflns_limit_h_max 9
_diffrn_reflns_limit_h_min -9
_diffrn_reflns_limit_k_max 22
_diffrn_reflns_limit_k_min -21
_diffrn_reflns_limit_l_max 19
_diffrn_reflns_limit_l_min -20
_diffrn_reflns_number 25990
_diffrn_reflns_point_group_measured_fraction_full 1.000
_diffrn_reflns_point_group_measured_fraction_max 1.000
_diffrn_reflns_theta_full 25.050
_diffrn_reflns_theta_max 25.050
_diffrn_reflns_theta_min 1.632
_exptl_absorpt_coefficient_mu 1.074
_exptl_absorpt_correction_T_max 0.889
_exptl_absorpt_correction_T_min 0.763
_exptl_absorpt_correction_type multi-scan
_exptl_absorpt_process_details multi-scan
_exptl_crystal_colour Colourless
_exptl_crystal_density_diffrn 1.508
_exptl_crystal_description Needle
_exptl_crystal_F_000 1112
_exptl_crystal_size_max 0.33
_exptl_crystal_size_mid 0.21
_exptl_crystal_size_min 0.11
_refine_diff_density_max 0.393
_refine_diff_density_min -0.286
_refine_diff_density_rms 0.052
_refine_ls_extinction_method none
_refine_ls_goodness_of_fit_ref 1.086
_refine_ls_hydrogen_treatment constr
_refine_ls_matrix_type full
_refine_ls_number_parameters 334
_refine_ls_number_reflns 4237
_refine_ls_number_restraints 0
_refine_ls_restrained_S_all 1.086
_refine_ls_R_factor_all 0.0643
_refine_ls_R_factor_gt 0.0393
_refine_ls_shift/su_max 0.000
_refine_ls_shift/su_mean 0.000
_refine_ls_structure_factor_coef Fsqd
_refine_ls_weighting_details 'w=1/[\s^2^(Fo^2^)+(0.0500P)^2^] where P=(Fo^2^+2Fc^2^)/3'
_refine_ls_weighting_scheme calc
_refine_ls_wR_factor_gt 0.0945
_refine_ls_wR_factor_ref 0.1052
_reflns_Friedel_coverage 0.000
_reflns_number_gt 2980
_reflns_number_total 4237
_reflns_threshold_expression 'I > 2\s(I)'
_cod_data_source_file ao9b02779_si_002.cif
_cod_data_source_block complex2
_cod_original_sg_symbol_H-M 'P 21/n'
_cod_database_code 4516996
_shelx_shelxl_version_number 2014/7
_shelx_space_group_comment
;
The symmetry employed for this shelxl refinement is uniquely defined
by the following loop, which should always be used as a source of
symmetry information in preference to the above space-group names.
They are only intended as comments.
;

loop_
_space_group_symop_operation_xyz
'x, y, z'
'-x+1/2, y+1/2, -z+1/2'
'-x, -y, -z'
'x-1/2, -y-1/2, z-1/2'

loop_
_atom_site_label
_atom_site_type_symbol
_atom_site_fract_x
_atom_site_fract_y
_atom_site_fract_z
_atom_site_U_iso_or_equiv
_atom_site_adp_type
_atom_site_occupancy
_atom_site_site_symmetry_order
_atom_site_calc_flag
_atom_site_refinement_flags_posn
_atom_site_refinement_flags_adp
Zn1 Zn 0.33004(5) 0.66178(2) 0.62456(2) 0.04817(15) Uani 1 1 d . .
C6 C 0.1720(4) 0.59915(16) 0.46964(17) 0.0425(7) Uani 1 1 d . .
C5 C 0.2576(3) 0.54084(15) 0.51654(17) 0.0410(7) Uani 1 1 d . .
C4 C 0.2454(4) 0.47299(16) 0.48397(18) 0.0458(7) Uani 1 1 d . .
C7 C 0.0781(4) 0.58724(18) 0.39229(19) 0.0503(8) Uani 1 1 d . .
C9 C 0.1474(4) 0.46257(18) 0.4043(2) 0.0590(9) Uani 1 1 d . .
H9 H 0.1392 0.4174 0.3820 0.071 Uiso 1 1 calc R U
C8 C 0.0668(4) 0.5169(2) 0.3608(2) 0.0605(9) Uani 1 1 d . .
H8 H 0.0023 0.5087 0.3092 0.073 Uiso 1 1 calc R U
C12 C 0.1121(5) 0.71807(18) 0.4628(2) 0.0654(10) Uani 1 1 d . .
H12 H 0.1227 0.7627 0.4865 0.078 Uiso 1 1 calc R U
C3 C 0.3342(4) 0.41834(18) 0.5316(2) 0.0574(9) Uani 1 1 d . .
H3 H 0.3307 0.3723 0.5119 0.069 Uiso 1 1 calc R U
C1 C 0.4318(4) 0.50217(18) 0.63440(19) 0.0532(8) Uani 1 1 d . .
H1 H 0.4969 0.5116 0.6856 0.064 Uiso 1 1 calc R U
C11 C 0.0145(5) 0.7112(2) 0.3838(2) 0.0724(11) Uani 1 1 d . .
H11 H -0.0373 0.7506 0.3556 0.087 Uiso 1 1 calc R U
C10 C -0.0025(5) 0.6463(2) 0.3497(2) 0.0670(10) Uani 1 1 d . .
H10 H -0.0679 0.6407 0.2977 0.080 Uiso 1 1 calc R U
C2 C 0.4248(4) 0.43308(18) 0.6065(2) 0.0599(9) Uani 1 1 d . .
H2 H 0.4821 0.3971 0.6391 0.072 Uiso 1 1 calc R U
C18 C 0.6599(4) 0.88040(15) 0.66400(16) 0.0437(7) Uani 1 1 d . .
H18 H 0.5453 0.8929 0.6700 0.052 Uiso 1 1 calc R U
C16 C 0.8715(4) 0.79295(16) 0.64247(18) 0.0501(8) Uani 1 1 d . .
H16 H 0.8982 0.7462 0.6321 0.060 Uiso 1 1 calc R U
C15 C 1.0032(4) 0.84340(15) 0.65113(19) 0.0499(8) Uani 1 1 d . .
H15 H 1.1195 0.8303 0.6486 0.060 Uiso 1 1 calc R U
C14 C 0.9644(4) 0.91305(15) 0.66350(17) 0.0432(7) Uani 1 1 d . .
C17 C 0.6985(4) 0.81114(15) 0.64904(17) 0.0432(7) Uani 1 1 d . .
C19 C 0.7922(4) 0.93150(16) 0.67013(17) 0.0471(7) Uani 1 1 d . .
H19 H 0.7651 0.9786 0.6788 0.056 Uiso 1 1 calc R U
C22 C 0.0956(4) 0.63458(15) 0.81437(18) 0.0425(7) Uani 1 1 d . .
C21 C 0.1772(4) 0.61646(16) 0.89192(19) 0.0524(8) Uani 1 1 d . .
H21 H 0.3012 0.6139 0.9056 0.063 Uiso 1 1 calc R U
C24 C -0.1914(4) 0.62843(16) 0.85290(18) 0.0501(8) Uani 1 1 d . .
H24 H -0.3150 0.6336 0.8401 0.060 Uiso 1 1 calc R U
C23 C -0.0897(4) 0.64166(15) 0.79597(19) 0.0488(8) Uani 1 1 d . .
H23 H -0.1452 0.6555 0.7445 0.059 Uiso 1 1 calc R U
C25 C -0.1095(4) 0.60744(16) 0.92928(18) 0.0498(8) Uani 1 1 d . .
C26 C -0.2154(5) 0.58900(19) 0.9899(2) 0.0651(9) Uani 1 1 d . .
H26 H -0.1536 0.5746 1.0401 0.078 Uiso 1 1 calc R U
C20 C 0.0760(4) 0.60220(17) 0.94877(19) 0.0580(9) Uani 1 1 d . .
H20 H 0.1315 0.5890 1.0004 0.070 Uiso 1 1 calc R U
O5 O 0.1222(3) 0.65863(10) 0.68095(12) 0.0492(5) Uani 1 1 d . .
O2 O 0.5942(3) 0.69283(11) 0.62749(13) 0.0546(6) Uani 1 1 d . .
O3 O 0.3983(3) 0.77378(11) 0.63851(14) 0.0642(6) Uani 1 1 d . .
O4 O 0.3688(3) 0.63746(12) 0.76641(13) 0.0575(6) Uani 1 1 d . .
O1 O -0.3749(3) 0.59101(15) 0.97981(15) 0.0873(8) Uani 1 1 d . .
C27 C 0.5557(4) 0.75642(17) 0.63751(18) 0.0470(8) Uani 1 1 d . .
C28 C 0.2040(4) 0.64461(14) 0.75095(19) 0.0441(7) Uani 1 1 d . .
N1 N 0.1889(3) 0.66386(13) 0.50455(15) 0.0487(6) Uani 1 1 d . .
N2 N 0.3502(3) 0.55552(12) 0.59152(15) 0.0433(6) Uani 1 1 d . .
C30 C 1.1024(4) 0.96799(16) 0.67044(18) 0.0520(8) Uani 1 1 d . .
H30 H 1.0649 1.0149 0.6654 0.062 Uiso 1 1 calc R U
O6 O 1.2606(3) 0.95679(11) 0.68224(13) 0.0651(6) Uani 1 1 d . .

loop_
_atom_site_aniso_label
_atom_site_aniso_U_11
_atom_site_aniso_U_22
_atom_site_aniso_U_33
_atom_site_aniso_U_23
_atom_site_aniso_U_13
_atom_site_aniso_U_12
Zn1 0.0457(2) 0.0496(3) 0.0504(3) -0.00747(17) 0.01245(17) -0.00752(16)
C6 0.0378(16) 0.0495(19) 0.0426(19) -0.0002(15) 0.0140(14) -0.0026(13)
C5 0.0357(16) 0.0475(19) 0.0435(19) -0.0050(15) 0.0168(14) -0.0069(13)
C4 0.0409(17) 0.052(2) 0.048(2) -0.0075(16) 0.0177(14) -0.0057(14)
C7 0.0404(17) 0.068(2) 0.0436(19) -0.0009(17) 0.0110(15) -0.0051(15)
C9 0.057(2) 0.060(2) 0.062(2) -0.0181(19) 0.0176(18) -0.0118(17)
C8 0.049(2) 0.086(3) 0.046(2) -0.018(2) 0.0059(16) -0.0131(18)
C12 0.080(3) 0.054(2) 0.063(2) 0.0031(19) 0.015(2) 0.0046(19)
C3 0.060(2) 0.048(2) 0.071(3) -0.0041(18) 0.0290(19) -0.0024(16)
C1 0.0444(18) 0.069(2) 0.049(2) 0.0080(18) 0.0138(15) 0.0006(16)
C11 0.074(3) 0.076(3) 0.067(3) 0.026(2) 0.013(2) 0.016(2)
C10 0.060(2) 0.090(3) 0.048(2) 0.006(2) 0.0068(18) 0.001(2)
C2 0.061(2) 0.057(2) 0.066(3) 0.0117(19) 0.0234(19) 0.0128(17)
C18 0.0375(16) 0.0493(19) 0.0441(18) -0.0022(15) 0.0072(13) 0.0041(13)
C16 0.0449(18) 0.0415(19) 0.065(2) -0.0012(15) 0.0140(16) 0.0049(14)
C15 0.0368(17) 0.051(2) 0.064(2) 0.0007(16) 0.0136(15) 0.0034(14)
C14 0.0416(17) 0.0456(18) 0.0425(18) -0.0011(14) 0.0083(13) -0.0013(13)
C17 0.0405(17) 0.0445(18) 0.0451(19) 0.0017(14) 0.0096(14) -0.0012(13)
C19 0.0500(18) 0.0423(17) 0.0470(19) -0.0060(14) 0.0046(15) 0.0022(14)
C22 0.0406(17) 0.0440(17) 0.0413(18) -0.0062(14) 0.0039(14) 0.0014(13)
C21 0.0414(18) 0.063(2) 0.051(2) -0.0054(17) 0.0045(16) 0.0066(15)
C24 0.0395(18) 0.057(2) 0.054(2) -0.0008(16) 0.0086(16) 0.0009(14)
C23 0.0461(19) 0.0540(19) 0.0456(19) 0.0014(15) 0.0069(15) 0.0029(14)
C25 0.0506(19) 0.055(2) 0.045(2) -0.0049(15) 0.0122(15) -0.0006(15)
C26 0.062(2) 0.084(3) 0.051(2) -0.0033(19) 0.0162(18) -0.0052(19)
C20 0.052(2) 0.078(2) 0.043(2) 0.0033(17) 0.0071(16) 0.0076(17)
O5 0.0478(13) 0.0580(14) 0.0415(13) 0.0007(10) 0.0078(10) 0.0013(10)
O2 0.0469(12) 0.0423(13) 0.0743(16) -0.0032(11) 0.0109(11) -0.0046(10)
O3 0.0377(13) 0.0614(14) 0.0952(19) -0.0092(12) 0.0176(12) -0.0034(10)
O4 0.0399(13) 0.0757(15) 0.0575(14) 0.0009(11) 0.0111(11) 0.0003(11)
O1 0.0559(17) 0.137(3) 0.0733(18) 0.0048(16) 0.0227(14) -0.0074(16)
C27 0.0456(19) 0.051(2) 0.0439(19) 0.0027(15) 0.0080(15) -0.0036(15)
C28 0.0456(19) 0.0370(17) 0.049(2) -0.0083(14) 0.0077(16) -0.0002(13)
N1 0.0495(16) 0.0449(16) 0.0526(17) 0.0022(13) 0.0126(13) -0.0009(12)
N2 0.0404(14) 0.0486(15) 0.0425(15) -0.0014(12) 0.0123(12) -0.0053(11)
C30 0.054(2) 0.0483(19) 0.053(2) -0.0058(15) 0.0101(16) -0.0054(15)
O6 0.0453(14) 0.0714(16) 0.0777(17) -0.0108(13) 0.0098(12) -0.0083(11)

loop_
_atom_type_symbol
_atom_type_description
_atom_type_scat_dispersion_real
_atom_type_scat_dispersion_imag
_atom_type_scat_source
C C 0.0033 0.0016 'International Tables Vol C Tables 4.2.6.8 and 6.1.1.4'
H H 0.0000 0.0000 'International Tables Vol C Tables 4.2.6.8 and 6.1.1.4'
N N 0.0061 0.0033 'International Tables Vol C Tables 4.2.6.8 and 6.1.1.4'
O O 0.0106 0.0060 'International Tables Vol C Tables 4.2.6.8 and 6.1.1.4'
Zn Zn 0.2839 1.4301 'International Tables Vol C Tables 4.2.6.8 and 6.1.1.4'

loop_
_geom_angle_atom_site_label_1
_geom_angle_atom_site_label_2
_geom_angle_atom_site_label_3
_geom_angle
O5 Zn1 O2 147.68(9)
O5 Zn1 N2 101.83(8)
O2 Zn1 N2 98.87(8)
O5 Zn1 N1 99.11(9)
O2 Zn1 N1 109.05(9)
N2 Zn1 N1 79.06(10)
O5 Zn1 O3 99.86(8)
O2 Zn1 O3 61.09(8)
N2 Zn1 O3 158.27(9)
N1 Zn1 O3 98.79(9)
O5 Zn1 O4 58.20(8)
O2 Zn1 O4 95.70(8)
N2 Zn1 O4 94.78(9)
N1 Zn1 O4 155.09(9)
O3 Zn1 O4 95.52(8)
N1 C6 C7 123.3(3)
N1 C6 C5 117.1(3)
C7 C6 C5 119.6(3)
N2 C5 C4 122.8(3)
N2 C5 C6 117.3(3)
C4 C5 C6 119.8(3)
C5 C4 C3 117.5(3)
C5 C4 C9 119.1(3)
C3 C4 C9 123.4(3)
C6 C7 C10 116.9(3)
C6 C7 C8 119.2(3)
C10 C7 C8 123.9(3)
C8 C9 C4 121.0(3)
C9 C8 C7 121.3(3)
N1 C12 C11 122.6(3)
C2 C3 C4 119.5(3)
N2 C1 C2 123.1(3)
C10 C11 C12 118.8(3)
C11 C10 C7 120.2(3)
C3 C2 C1 119.6(3)
C17 C18 C19 119.8(3)
C15 C16 C17 120.5(3)
C16 C15 C14 120.4(3)
C15 C14 C19 119.3(3)
C15 C14 C30 121.1(3)
C19 C14 C30 119.6(3)
C18 C17 C16 119.4(3)
C18 C17 C27 120.5(3)
C16 C17 C27 120.1(3)
C14 C19 C18 120.5(3)
C21 C22 C23 119.1(3)
C21 C22 C28 120.4(3)
C23 C22 C28 120.5(3)
C20 C21 C22 120.3(3)
C23 C24 C25 119.8(3)
C24 C23 C22 120.8(3)
C24 C25 C20 119.7(3)
C24 C25 C26 120.9(3)
C20 C25 C26 119.3(3)
O1 C26 C25 125.2(3)
C21 C20 C25 120.2(3)
C28 O5 Zn1 99.39(18)
C27 O2 Zn1 91.24(18)
C27 O3 Zn1 87.35(18)
C28 O4 Zn1 81.14(19)
O3 C27 O2 120.3(3)
O3 C27 C17 119.9(3)
O2 C27 C17 119.8(3)
O4 C28 O5 121.3(3)
O4 C28 C22 121.0(3)
O5 C28 C22 117.7(3)
C12 N1 C6 118.2(3)
C12 N1 Zn1 128.6(2)
C6 N1 Zn1 113.1(2)
C1 N2 C5 117.5(3)
C1 N2 Zn1 129.2(2)
C5 N2 Zn1 113.19(19)
O6 C30 C14 124.8(3)

loop_
_geom_bond_atom_site_label_1
_geom_bond_atom_site_label_2
_geom_bond_distance
Zn1 O5 2.005(2)
Zn1 O2 2.090(2)
Zn1 N2 2.097(2)
Zn1 N1 2.109(3)
Zn1 O3 2.179(2)
Zn1 O4 2.410(2)
C6 N1 1.353(3)
C6 C7 1.385(4)
C6 C5 1.438(4)
C5 N2 1.358(3)
C5 C4 1.391(4)
C4 C3 1.401(4)
C4 C9 1.425(4)
C7 C10 1.404(4)
C7 C8 1.427(4)
C9 C8 1.340(4)
C12 N1 1.315(4)
C12 C11 1.406(5)
C3 C2 1.352(4)
C1 N2 1.324(4)
C1 C2 1.385(4)
C11 C10 1.351(5)
C18 C17 1.375(4)
C18 C19 1.385(4)
C16 C15 1.371(4)
C16 C17 1.388(4)
C15 C14 1.373(4)
C14 C19 1.384(4)
C14 C30 1.466(4)
C17 C27 1.486(4)
C22 C21 1.384(4)
C22 C23 1.393(4)
C22 C28 1.491(4)
C21 C20 1.374(4)
C24 C23 1.374(4)
C24 C25 1.382(4)
C25 C20 1.392(4)
C25 C26 1.468(4)
C26 O1 1.195(4)
O5 C28 1.257(3)
O2 C27 1.255(3)
O3 C27 1.248(3)
O4 C28 1.240(3)
C30 O6 1.203(3)
